data_7241244
loop_
_publ_author_name
'Gabdulkhaev, Mukhammet Nafisovich'
'Ziganshin, Marat'
'Buzyurov, Aleksey V.'
'Schick, Christoph'
'Solovieva, Svetlana'
'Popova, Elena'
'Gubaidullin, Aidar Timergalievich'
'Gorbatchuk, Valery'

_publ_section_title
;
 Smart control of calixarene polymorphic states
;
_journal_name_full CrystEngComm
_journal_paper_doi 10.1039/D0CE01070G
_journal_year 2020
_chemical_formula_moiety 'C72 H72 O8 S4, C2 H3 N'
_chemical_formula_sum 'C74 H75 N O8 S4'
_chemical_formula_weight 1234.59
_space_group_crystal_system triclinic
_space_group_IT_number 2
_space_group_name_Hall '-P 1'
_space_group_name_H-M_alt 'P -1'
_atom_sites_solution_hydrogens mixed
_audit_creation_method SHELXL-2014/7
_audit_update_record
;
2020-07-21 deposited with the CCDC.	2020-09-15 downloaded from the CCDC.
;
_cell_angle_alpha 68.262(4)
_cell_angle_beta 81.191(4)
_cell_angle_gamma 74.940(4)
_cell_formula_units_Z 2
_cell_length_a 14.8320(13)
_cell_length_b 14.9045(14)
_cell_length_c 17.2172(14)
_cell_measurement_reflns_used 6652
_cell_measurement_temperature 296(2)
_cell_measurement_theta_max 20.49
_cell_measurement_theta_min 2.29
_cell_volume 3407.1(5)
_computing_cell_refinement 'APEX2 v2008.6-1 (Bruker AXS)'
_computing_data_collection 'Bruker SMART'
_computing_data_reduction 'SAINT V7.34A (Bruker AXS, 2006)'
_computing_molecular_graphics 'Ortep-3 for Windows (Farrugia, 1997)'
_computing_publication_material 'WinGX publication routines (Farrugia, 1999)'
_computing_structure_refinement 'SHELXL-2014/7 (Sheldrick, 2014)'
_computing_structure_solution 'SHELXS-97 (Sheldrick, 1990)'
_diffrn_ambient_temperature 296(2)
_diffrn_measured_fraction_theta_full 0.989
_diffrn_measured_fraction_theta_max 0.963
_diffrn_measurement_device_type 'Bruker APEX-II CCD'
_diffrn_measurement_method '\f and \w scans'
_diffrn_radiation_monochromator graphite
_diffrn_radiation_source 'fine-focus sealed tube'
_diffrn_radiation_type MoK\a
_diffrn_radiation_wavelength 0.71073
_diffrn_reflns_av_R_equivalents 0.0895
_diffrn_reflns_av_unetI/netI 0.1259
_diffrn_reflns_Laue_measured_fraction_full 0.989
_diffrn_reflns_Laue_measured_fraction_max 0.963
_diffrn_reflns_limit_h_max 17
_diffrn_reflns_limit_h_min -19
_diffrn_reflns_limit_k_max 18
_diffrn_reflns_limit_k_min -19
_diffrn_reflns_limit_l_max 22
_diffrn_reflns_limit_l_min -22
_diffrn_reflns_number 58737
_diffrn_reflns_point_group_measured_fraction_full 0.989
_diffrn_reflns_point_group_measured_fraction_max 0.963
_diffrn_reflns_theta_full 25.242
_diffrn_reflns_theta_max 28.144
_diffrn_reflns_theta_min 2.405
_exptl_absorpt_coefficient_mu 0.194
_exptl_absorpt_correction_T_max 0.7456
_exptl_absorpt_correction_T_min 0.5727
_exptl_absorpt_correction_type multi-scan
_exptl_absorpt_process_details
;
G.M. Sheldrick (1998a). SADABS v.2.01, Bruker.
Siemens Area Detector Absorption Correction Program.
Bruker AXS. Madison. Wisconsin. USA
;
_exptl_crystal_colour colorless
_exptl_crystal_density_diffrn 1.203
_exptl_crystal_description prism
_exptl_crystal_F_000 1308
_exptl_crystal_size_max 0.420
_exptl_crystal_size_mid 0.230
_exptl_crystal_size_min 0.140
_refine_diff_density_max 0.616
_refine_diff_density_min -0.472
_refine_diff_density_rms 0.085
_refine_ls_extinction_method none
_refine_ls_goodness_of_fit_ref 0.985
_refine_ls_hydrogen_treatment mixed
_refine_ls_matrix_type full
_refine_ls_number_parameters 790
_refine_ls_number_reflns 16070
_refine_ls_number_restraints 11
_refine_ls_restrained_S_all 0.987
_refine_ls_R_factor_all 0.1936
_refine_ls_R_factor_gt 0.0784
_refine_ls_shift/su_max 0.001
_refine_ls_shift/su_mean 0.000
_refine_ls_structure_factor_coef Fsqd
_refine_ls_weighting_details 'w=1/[\s^2^(Fo^2^)+(0.1456P)^2^] where P=(Fo^2^+2Fc^2^)/3'
_refine_ls_weighting_scheme calc
_refine_ls_wR_factor_gt 0.2043
_refine_ls_wR_factor_ref 0.2788
_reflns_Friedel_coverage 0.000
_reflns_number_gt 6675
_reflns_number_total 16070
_reflns_threshold_expression 'I > 2\s(I)'
_cod_data_source_file d0ce01070g2.cif
_cod_data_source_block GVV_cx3_MeCN
_cod_database_code 7241244
_shelx_shelxl_version_number 2014/7
_shelx_space_group_comment
;
The symmetry employed for this shelxl refinement is uniquely defined
by the following loop, which should always be used as a source of
symmetry information in preference to the above space-group names.
They are only intended as comments.
;
_shelx_estimated_absorpt_t_min 0.923
_shelx_estimated_absorpt_t_max 0.973

loop_
_space_group_symop_operation_xyz
'x, y, z'
'-x, -y, -z'

loop_
_atom_site_label
_atom_site_type_symbol
_atom_site_fract_x
_atom_site_fract_y
_atom_site_fract_z
_atom_site_U_iso_or_equiv
_atom_site_adp_type
_atom_site_occupancy
_atom_site_site_symmetry_order
_atom_site_calc_flag
_atom_site_refinement_flags_posn
_atom_site_refinement_flags_adp
_atom_site_refinement_flags_occupancy
_atom_site_disorder_assembly
_atom_site_disorder_group
C2 C 0.5436(3) 0.6702(3) 0.3513(2) 0.0388(9) Uani 1 1 d . . . . .
C3 C 0.5539(3) 0.5830(3) 0.3359(3) 0.0473(10) Uani 1 1 d . . . . .
H3 H 0.5684 0.5226 0.3793 0.057 Uiso 1 1 calc R U . . .
C4 C 0.5429(3) 0.5844(3) 0.2569(3) 0.0479(11) Uani 1 1 d . . . . .
C5 C 0.5258(3) 0.6748(3) 0.1936(3) 0.0465(10) Uani 1 1 d . . . . .
H5 H 0.5210 0.6771 0.1396 0.056 Uiso 1 1 calc R U . . .
C6 C 0.5154(3) 0.7628(3) 0.2075(2) 0.0409(10) Uani 1 1 d . . . . .
C7 C 0.5194(3) 0.7611(3) 0.2886(2) 0.0400(9) Uani 1 1 d . . . . .
C9 C 0.5994(3) 0.8399(3) 0.0571(2) 0.0418(10) Uani 1 1 d . . . . .
C10 C 0.5817(3) 0.8137(3) -0.0078(3) 0.0469(10) Uani 1 1 d . . . . .
H10 H 0.5201 0.8255 -0.0207 0.056 Uiso 1 1 calc R U . . .
C11 C 0.6528(3) 0.7706(3) -0.0539(3) 0.0485(11) Uani 1 1 d . . . . .
C12 C 0.7430(3) 0.7548(3) -0.0329(2) 0.0440(10) Uani 1 1 d . . . . .
H12 H 0.7917 0.7241 -0.0618 0.053 Uiso 1 1 calc R U . . .
C13 C 0.7642(3) 0.7828(3) 0.0293(2) 0.0423(10) Uani 1 1 d . . . . .
C14 C 0.6922(3) 0.8289(3) 0.0741(2) 0.0393(9) Uani 1 1 d . . . . .
C16 C 0.8984(3) 0.6543(3) 0.1413(2) 0.0401(9) Uani 1 1 d . . . . .
C17 C 0.9034(3) 0.5622(3) 0.1364(3) 0.0485(11) Uani 1 1 d . . . . .
H17 H 0.8947 0.5588 0.0853 0.058 Uiso 1 1 calc R U . . .
C18 C 0.9209(3) 0.4753(4) 0.2044(3) 0.0547(12) Uani 1 1 d . . . . .
C19 C 0.9312(3) 0.4841(3) 0.2798(3) 0.0499(11) Uani 1 1 d . . . . .
H19 H 0.9415 0.4270 0.3268 0.060 Uiso 1 1 calc R U . . .
C20 C 0.9269(3) 0.5739(3) 0.2883(3) 0.0403(10) Uani 1 1 d . . . . .
C21 C 0.9116(3) 0.6608(3) 0.2173(3) 0.0395(9) Uani 1 1 d . . . . .
C23 C 0.8390(3) 0.5464(3) 0.4420(2) 0.0403(9) Uani 1 1 d . . . . .
C24 C 0.8415(3) 0.4473(3) 0.4919(2) 0.0434(10) Uani 1 1 d . . . . .
H24 H 0.8990 0.4024 0.4993 0.052 Uiso 1 1 calc R U . . .
C25 C 0.7615(3) 0.4138(3) 0.5305(2) 0.0426(10) Uani 1 1 d . . . . .
C26 C 0.6770(3) 0.4834(3) 0.5171(2) 0.0449(10) Uani 1 1 d . . . . .
H26 H 0.6220 0.4627 0.5409 0.054 Uiso 1 1 calc R U . . .
C27 C 0.6717(3) 0.5828(3) 0.4693(2) 0.0393(9) Uani 1 1 d . . . . .
C28 C 0.7541(3) 0.6159(3) 0.4324(2) 0.0380(9) Uani 1 1 d . . . . .
C29 C 0.5488(4) 0.4887(4) 0.2415(3) 0.0699(15) Uani 1 1 d . . . . .
C30A C 0.6302(11) 0.4084(9) 0.2873(8) 0.115(3) Uani 0.641(9) 1 d . . P A 1
H30A H 0.6247 0.4033 0.3450 0.172 Uiso 0.641(9) 1 calc R U P A 1
H30B H 0.6282 0.3460 0.2840 0.172 Uiso 0.641(9) 1 calc R U P A 1
H30C H 0.6884 0.4256 0.2616 0.172 Uiso 0.641(9) 1 calc R U P A 1
C31A C 0.5564(11) 0.4976(9) 0.1510(8) 0.115(3) Uani 0.641(9) 1 d . . P A 1
H31A H 0.5597 0.4341 0.1474 0.172 Uiso 0.641(9) 1 calc R U P A 1
H31B H 0.5024 0.5439 0.1240 0.172 Uiso 0.641(9) 1 calc R U P A 1
H31C H 0.6118 0.5206 0.1237 0.172 Uiso 0.641(9) 1 calc R U P A 1
C32A C 0.4596(9) 0.4489(8) 0.2824(8) 0.115(3) Uani 0.641(9) 1 d . . P A 1
H32A H 0.4524 0.4422 0.3406 0.172 Uiso 0.641(9) 1 calc R U P A 1
H32B H 0.4059 0.4944 0.2545 0.172 Uiso 0.641(9) 1 calc R U P A 1
H32C H 0.4654 0.3855 0.2776 0.172 Uiso 0.641(9) 1 calc R U P A 1
C30B C 0.578(2) 0.3955(16) 0.3112(15) 0.115(3) Uani 0.359(9) 1 d . . P A 2
H30D H 0.5789 0.3405 0.2944 0.172 Uiso 0.359(9) 1 calc R U P A 2
H30E H 0.6388 0.3912 0.3259 0.172 Uiso 0.359(9) 1 calc R U P A 2
H30F H 0.5339 0.3940 0.3587 0.172 Uiso 0.359(9) 1 calc R U P A 2
C31B C 0.6122(19) 0.4963(17) 0.1581(15) 0.115(3) Uani 0.359(9) 1 d . . P A 2
H31D H 0.5896 0.5586 0.1155 0.172 Uiso 0.359(9) 1 calc R U P A 2
H31E H 0.6755 0.4917 0.1679 0.172 Uiso 0.359(9) 1 calc R U P A 2
H31F H 0.6100 0.4432 0.1400 0.172 Uiso 0.359(9) 1 calc R U P A 2
C32B C 0.4495(17) 0.4964(15) 0.2151(15) 0.115(3) Uani 0.359(9) 1 d . . P A 2
H32D H 0.4316 0.5575 0.1696 0.172 Uiso 0.359(9) 1 calc R U P A 2
H32E H 0.4515 0.4417 0.1975 0.172 Uiso 0.359(9) 1 calc R U P A 2
H32F H 0.4046 0.4946 0.2619 0.172 Uiso 0.359(9) 1 calc R U P A 2
C33 C 0.6319(4) 0.7392(4) -0.1230(3) 0.0640(14) Uani 1 1 d . . . . .
C34A C 0.6737(7) 0.6244(7) -0.1012(6) 0.1010(19) Uani 0.742(6) 1 d . . P B 1
H34A H 0.7391 0.6099 -0.0928 0.152 Uiso 0.742(6) 1 calc R U P B 1
H34B H 0.6418 0.5884 -0.0510 0.152 Uiso 0.742(6) 1 calc R U P B 1
H34C H 0.6654 0.6051 -0.1466 0.152 Uiso 0.742(6) 1 calc R U P B 1
C35A C 0.6828(7) 0.7886(8) -0.2038(5) 0.1010(19) Uani 0.742(6) 1 d . . P B 1
H35A H 0.7475 0.7780 -0.1947 0.152 Uiso 0.742(6) 1 calc R U P B 1
H35B H 0.6777 0.7609 -0.2448 0.152 Uiso 0.742(6) 1 calc R U P B 1
H35C H 0.6556 0.8583 -0.2236 0.152 Uiso 0.742(6) 1 calc R U P B 1
C36A C 0.5323(6) 0.7538(8) -0.1346(6) 0.1010(19) Uani 0.742(6) 1 d . . P B 1
H36A H 0.5013 0.7216 -0.0822 0.152 Uiso 0.742(6) 1 calc R U P B 1
H36B H 0.5042 0.8233 -0.1540 0.152 Uiso 0.742(6) 1 calc R U P B 1
H36C H 0.5262 0.7259 -0.1751 0.152 Uiso 0.742(6) 1 calc R U P B 1
C34B C 0.5737(19) 0.845(2) -0.1883(15) 0.1010(19) Uani 0.258(6) 1 d . . P B 2
H34D H 0.6141 0.8910 -0.2113 0.152 Uiso 0.258(6) 1 calc R U P B 2
H34E H 0.5530 0.8328 -0.2328 0.152 Uiso 0.258(6) 1 calc R U P B 2
H34F H 0.5205 0.8728 -0.1583 0.152 Uiso 0.258(6) 1 calc R U P B 2
C35B C 0.7167(19) 0.703(2) -0.1705(17) 0.1010(19) Uani 0.258(6) 1 d . . P B 2
H35D H 0.7530 0.7531 -0.1930 0.152 Uiso 0.258(6) 1 calc R U P B 2
H35E H 0.7535 0.6438 -0.1338 0.152 Uiso 0.258(6) 1 calc R U P B 2
H35F H 0.6985 0.6897 -0.2155 0.152 Uiso 0.258(6) 1 calc R U P B 2
C36B C 0.571(2) 0.665(2) -0.0853(17) 0.1010(19) Uani 0.258(6) 1 d . . P B 2
H36D H 0.5169 0.6916 -0.0553 0.152 Uiso 0.258(6) 1 calc R U P B 2
H36E H 0.5505 0.6507 -0.1291 0.152 Uiso 0.258(6) 1 calc R U P B 2
H36F H 0.6055 0.6048 -0.0475 0.152 Uiso 0.258(6) 1 calc R U P B 2
C37 C 0.9362(4) 0.3739(4) 0.1966(4) 0.0747(16) Uani 1 1 d . . . . .
C38A C 0.8811(15) 0.3071(16) 0.2724(19) 0.129(3) Uani 0.413(8) 1 d . . P C 1
H38A H 0.8967 0.3081 0.3240 0.193 Uiso 0.413(8) 1 calc R U P C 1
H38B H 0.8150 0.3322 0.2665 0.193 Uiso 0.413(8) 1 calc R U P C 1
H38C H 0.8979 0.2403 0.2725 0.193 Uiso 0.413(8) 1 calc R U P C 1
C39A C 1.0445(15) 0.3264(13) 0.2103(16) 0.129(3) Uani 0.413(8) 1 d . . P C 1
H39A H 1.0585 0.3242 0.2638 0.193 Uiso 0.413(8) 1 calc R U P C 1
H39B H 1.0591 0.2604 0.2088 0.193 Uiso 0.413(8) 1 calc R U P C 1
H39C H 1.0813 0.3660 0.1667 0.193 Uiso 0.413(8) 1 calc R U P C 1
C40A C 0.9162(17) 0.3767(13) 0.1139(15) 0.129(3) Uani 0.413(8) 1 d . . P C 1
H40A H 0.9274 0.3103 0.1139 0.193 Uiso 0.413(8) 1 calc R U P C 1
H40B H 0.8520 0.4090 0.1033 0.193 Uiso 0.413(8) 1 calc R U P C 1
H40C H 0.9562 0.4125 0.0710 0.193 Uiso 0.413(8) 1 calc R U P C 1
C38B C 0.9326(11) 0.2908(11) 0.2735(12) 0.129(3) Uani 0.587(8) 1 d . . P C 2
H38D H 0.8782 0.3072 0.3080 0.193 Uiso 0.587(8) 1 calc R U P C 2
H38E H 0.9293 0.2343 0.2607 0.193 Uiso 0.587(8) 1 calc R U P C 2
H38F H 0.9877 0.2757 0.3029 0.193 Uiso 0.587(8) 1 calc R U P C 2
C39B C 1.0170(11) 0.3566(9) 0.1392(11) 0.129(3) Uani 0.587(8) 1 d . . P C 2
H39D H 1.0150 0.4145 0.0897 0.193 Uiso 0.587(8) 1 calc R U P C 2
H39E H 1.0736 0.3427 0.1661 0.193 Uiso 0.587(8) 1 calc R U P C 2
H39F H 1.0153 0.3013 0.1240 0.193 Uiso 0.587(8) 1 calc R U P C 2
C40B C 0.8496(11) 0.3740(9) 0.1541(11) 0.129(3) Uani 0.587(8) 1 d . . P C 2
H40D H 0.8433 0.4270 0.1009 0.193 Uiso 0.587(8) 1 calc R U P C 2
H40E H 0.8586 0.3119 0.1458 0.193 Uiso 0.587(8) 1 calc R U P C 2
H40F H 0.7939 0.3833 0.1895 0.193 Uiso 0.587(8) 1 calc R U P C 2
C41 C 0.7624(3) 0.3060(3) 0.5822(3) 0.0552(12) Uani 1 1 d . . . . .
C42 C 0.7146(4) 0.2984(4) 0.6690(3) 0.0805(17) Uani 1 1 d . . . . .
H42A H 0.6520 0.3382 0.6631 0.121 Uiso 1 1 calc R U . . .
H42B H 0.7126 0.2306 0.7006 0.121 Uiso 1 1 calc R U . . .
H42C H 0.7491 0.3216 0.6976 0.121 Uiso 1 1 calc R U . . .
C43 C 0.8604(3) 0.2428(4) 0.5936(3) 0.0747(16) Uani 1 1 d . . . . .
H43A H 0.8577 0.1755 0.6265 0.112 Uiso 1 1 calc R U . . .
H43B H 0.8914 0.2456 0.5398 0.112 Uiso 1 1 calc R U . . .
H43C H 0.8945 0.2670 0.6218 0.112 Uiso 1 1 calc R U . . .
C44 C 0.7079(4) 0.2646(4) 0.5398(4) 0.0846(18) Uani 1 1 d . . . . .
H44A H 0.6455 0.3045 0.5323 0.127 Uiso 1 1 calc R U . . .
H44B H 0.7386 0.2657 0.4862 0.127 Uiso 1 1 calc R U . . .
H44C H 0.7056 0.1977 0.5743 0.127 Uiso 1 1 calc R U . . .
C45 C 0.5628(3) 0.8951(3) 0.3027(3) 0.0502(11) Uani 1 1 d . . . . .
H45A H 0.5835 0.9265 0.2449 0.060 Uiso 1 1 calc R U . . .
H45B H 0.6159 0.8473 0.3316 0.060 Uiso 1 1 calc R U . . .
C46 C 0.5256(4) 0.9713(4) 0.3435(3) 0.0584(12) Uani 1 1 d . . . . .
C47 C 0.5909(4) 1.0291(3) 0.3511(3) 0.0604(13) Uani 1 1 d . . . . .
C48 C 0.6768(4) 1.0284(4) 0.3084(4) 0.0779(16) Uani 1 1 d . . . . .
H48 H 0.6959 0.9925 0.2723 0.093 Uiso 1 1 calc R U . . .
C49 C 0.7353(5) 1.0814(5) 0.3191(4) 0.096(2) Uani 1 1 d . . . . .
H49 H 0.7937 1.0812 0.2901 0.115 Uiso 1 1 calc R U . . .
C50 C 0.7073(6) 1.1337(5) 0.3721(5) 0.103(2) Uani 1 1 d . . . . .
H50 H 0.7465 1.1693 0.3792 0.123 Uiso 1 1 calc R U . . .
C51 C 0.6233(6) 1.1341(5) 0.4139(4) 0.094(2) Uani 1 1 d . . . . .
H51 H 0.6047 1.1698 0.4501 0.113 Uiso 1 1 calc R U . . .
C52 C 0.5644(5) 1.0823(4) 0.4037(4) 0.0837(17) Uani 1 1 d . . . . .
H52 H 0.5062 1.0835 0.4328 0.100 Uiso 1 1 calc R U . . .
C53 C 0.7595(3) 0.9315(3) 0.1150(3) 0.0537(12) Uani 1 1 d . . . . .
H53A H 0.8097 0.9201 0.0741 0.064 Uiso 1 1 calc R U . . .
H53B H 0.7878 0.9256 0.1644 0.064 Uiso 1 1 calc R U . . .
C54 C 0.7028(3) 1.0345(3) 0.0796(3) 0.0537(12) Uani 1 1 d . . . . .
C55 C 0.7528(3) 1.1171(4) 0.0530(3) 0.0576(12) Uani 1 1 d . . . . .
C56 C 0.8441(4) 1.1037(4) 0.0677(3) 0.0745(15) Uani 1 1 d . . . . .
H56 H 0.8763 1.0406 0.0982 0.089 Uiso 1 1 calc R U . . .
C57 C 0.8896(5) 1.1798(5) 0.0390(4) 0.094(2) Uani 1 1 d . . . . .
H57 H 0.9511 1.1689 0.0518 0.113 Uiso 1 1 calc R U . . .
C58 C 0.8444(6) 1.2713(6) -0.0081(4) 0.100(2) Uani 1 1 d . . . . .
H58 H 0.8761 1.3225 -0.0296 0.120 Uiso 1 1 calc R U . . .
C59 C 0.7525(6) 1.2894(5) -0.0246(5) 0.111(2) Uani 1 1 d . . . . .
H59 H 0.7213 1.3526 -0.0558 0.133 Uiso 1 1 calc R U . . .
C60 C 0.7071(4) 1.2116(5) 0.0063(4) 0.0926(19) Uani 1 1 d . . . . .
H60 H 0.6447 1.2231 -0.0044 0.111 Uiso 1 1 calc R U . . .
C61 C 0.9955(3) 0.7789(3) 0.2021(3) 0.0518(11) Uani 1 1 d . . . . .
H61A H 1.0129 0.7888 0.1434 0.062 Uiso 1 1 calc R U . . .
H61B H 1.0434 0.7266 0.2350 0.062 Uiso 1 1 calc R U . . .
C62 C 0.9894(3) 0.8724(3) 0.2180(3) 0.0443(10) Uani 1 1 d . . . . .
C63 C 1.0733(3) 0.9172(3) 0.1935(3) 0.0482(11) Uani 1 1 d . . . . .
C64 C 1.0696(4) 1.0032(4) 0.2084(4) 0.0743(15) Uani 1 1 d . . . . .
H64 H 1.0147 1.0328 0.2318 0.089 Uiso 1 1 calc R U . . .
C65 C 1.1460(5) 1.0455(5) 0.1891(5) 0.094(2) Uani 1 1 d . . . . .
H65 H 1.1420 1.1039 0.1986 0.113 Uiso 1 1 calc R U . . .
C66 C 1.2272(5) 1.0023(5) 0.1562(4) 0.0859(19) Uani 1 1 d . . . . .
H66 H 1.2795 1.0297 0.1449 0.103 Uiso 1 1 calc R U . . .
C67 C 1.2318(4) 0.9189(5) 0.1398(3) 0.0726(15) Uani 1 1 d . . . . .
H67 H 1.2871 0.8901 0.1162 0.087 Uiso 1 1 calc R U . . .
C68 C 1.1552(3) 0.8761(4) 0.1578(3) 0.0603(13) Uani 1 1 d . . . . .
H68 H 1.1591 0.8193 0.1456 0.072 Uiso 1 1 calc R U . . .
C69 C 0.7976(3) 0.7673(3) 0.4083(3) 0.0591(13) Uani 1 1 d . . . . .
H69A H 0.8053 0.8259 0.3608 0.071 Uiso 1 1 calc R U . . .
H69B H 0.8594 0.7267 0.4231 0.071 Uiso 1 1 calc R U . . .
C70 C 0.7498(3) 0.7985(3) 0.4818(3) 0.0546(12) Uani 1 1 d . . . . .
C71 C 0.7967(4) 0.8547(4) 0.5121(3) 0.0613(13) Uani 1 1 d . . . . .
C72 C 0.8897(5) 0.8583(6) 0.4925(5) 0.112(3) Uani 1 1 d . . . . .
H72 H 0.9250 0.8277 0.4560 0.135 Uiso 1 1 calc R U . . .
C73 C 0.9306(5) 0.9071(7) 0.5268(6) 0.146(4) Uani 1 1 d . . . . .
H73 H 0.9936 0.9084 0.5146 0.175 Uiso 1 1 calc R U . . .
C74 C 0.8766(6) 0.9543(6) 0.5797(5) 0.123(3) Uani 1 1 d . . . . .
H74 H 0.9038 0.9880 0.6023 0.147 Uiso 1 1 calc R U . . .
C75 C 0.7864(5) 0.9523(5) 0.5987(4) 0.094(2) Uani 1 1 d . . . . .
H75 H 0.7508 0.9854 0.6334 0.112 Uiso 1 1 calc R U . . .
C76 C 0.7465(4) 0.9011(4) 0.5669(3) 0.0692(14) Uani 1 1 d . . . . .
H76 H 0.6844 0.8973 0.5824 0.083 Uiso 1 1 calc R U . . .
C2S C 1.1820(5) 0.4964(5) 0.2686(5) 0.102(2) Uani 1 1 d D . . . .
C1S C 1.1993(9) 0.4151(7) 0.3451(5) 0.123(3) Uani 1 1 d D . . . .
N3S N 1.1698(6) 0.5624(6) 0.2120(6) 0.191(4) Uani 1 1 d D . . . .
O7 O 0.49182(19) 0.8472(2) 0.30605(18) 0.0479(7) Uani 1 1 d . . . . .
O14 O 0.70727(19) 0.8564(2) 0.13737(17) 0.0468(7) Uani 1 1 d . . . . .
O21 O 0.90866(18) 0.7510(2) 0.22391(17) 0.0435(7) Uani 1 1 d . . . . .
O28 O 0.74744(19) 0.7134(2) 0.38418(18) 0.0475(7) Uani 1 1 d . . . . .
O46 O 0.4468(3) 0.9829(4) 0.3720(3) 0.1142(17) Uani 1 1 d . . . . .
O54 O 0.6203(3) 1.0503(3) 0.0713(3) 0.0912(13) Uani 1 1 d . . . . .
O62 O 0.9189(2) 0.9100(2) 0.2495(2) 0.0664(9) Uani 1 1 d . . . . .
O70 O 0.6774(3) 0.7769(3) 0.5151(2) 0.0873(12) Uani 1 1 d . . . . .
S1 S 0.56014(7) 0.66682(8) 0.45325(7) 0.0467(3) Uani 1 1 d . . . . .
S8 S 0.50318(7) 0.87861(8) 0.12224(7) 0.0481(3) Uani 1 1 d . . . . .
S15 S 0.88387(7) 0.76040(9) 0.04797(7) 0.0492(3) Uani 1 1 d . . . . .
S22 S 0.94501(7) 0.57650(8) 0.38635(7) 0.0453(3) Uani 1 1 d . . . . .
H1S H 1.256(3) 0.375(3) 0.336(3) 0.22(6) Uiso 1 1 d D . . . .
H2S H 1.149(3) 0.385(4) 0.357(3) 0.20(5) Uiso 1 1 d D . . . .
H3S H 1.201(6) 0.443(2) 0.3854(17) 0.37(10) Uiso 1 1 d D . . . .

loop_
_atom_site_aniso_label
_atom_site_aniso_U_11
_atom_site_aniso_U_22
_atom_site_aniso_U_33
_atom_site_aniso_U_23
_atom_site_aniso_U_13
_atom_site_aniso_U_12
C2 0.033(2) 0.046(2) 0.036(2) -0.0136(19) -0.0005(17) -0.0083(18)
C3 0.049(3) 0.042(3) 0.045(3) -0.008(2) -0.001(2) -0.013(2)
C4 0.054(3) 0.046(3) 0.045(3) -0.015(2) 0.002(2) -0.016(2)
C5 0.048(3) 0.061(3) 0.037(2) -0.020(2) 0.0040(19) -0.020(2)
C6 0.032(2) 0.048(2) 0.038(2) -0.0098(19) 0.0009(17) -0.0088(18)
C7 0.032(2) 0.048(3) 0.039(2) -0.016(2) 0.0033(17) -0.0084(18)
C9 0.043(2) 0.047(2) 0.030(2) -0.0081(18) 0.0013(17) -0.0118(19)
C10 0.043(2) 0.056(3) 0.038(2) -0.012(2) -0.0086(19) -0.009(2)
C11 0.052(3) 0.057(3) 0.039(2) -0.017(2) 0.001(2) -0.016(2)
C12 0.044(2) 0.053(3) 0.036(2) -0.017(2) 0.0025(18) -0.011(2)
C13 0.041(2) 0.050(2) 0.033(2) -0.0109(19) -0.0022(18) -0.0095(19)
C14 0.040(2) 0.044(2) 0.033(2) -0.0113(19) -0.0008(17) -0.0109(19)
C16 0.034(2) 0.048(2) 0.040(2) -0.018(2) 0.0017(17) -0.0102(18)
C17 0.044(2) 0.062(3) 0.048(3) -0.031(2) 0.001(2) -0.011(2)
C18 0.049(3) 0.058(3) 0.067(3) -0.035(3) 0.006(2) -0.015(2)
C19 0.048(3) 0.049(3) 0.052(3) -0.021(2) 0.006(2) -0.009(2)
C20 0.029(2) 0.047(2) 0.047(3) -0.022(2) 0.0036(17) -0.0088(18)
C21 0.032(2) 0.046(2) 0.046(2) -0.023(2) 0.0044(17) -0.0122(18)
C23 0.035(2) 0.054(3) 0.037(2) -0.020(2) 0.0029(17) -0.0147(19)
C24 0.045(2) 0.046(3) 0.036(2) -0.012(2) -0.0050(18) -0.006(2)
C25 0.046(2) 0.046(2) 0.035(2) -0.0124(19) -0.0019(18) -0.013(2)
C26 0.049(3) 0.054(3) 0.032(2) -0.010(2) 0.0031(18) -0.022(2)
C27 0.042(2) 0.046(2) 0.034(2) -0.0165(19) -0.0009(17) -0.0132(19)
C28 0.045(2) 0.038(2) 0.031(2) -0.0122(18) 0.0036(17) -0.0134(19)
C29 0.100(4) 0.054(3) 0.059(3) -0.021(3) -0.001(3) -0.023(3)
C30A 0.184(8) 0.084(4) 0.101(4) -0.052(3) 0.017(5) -0.056(5)
C31A 0.184(8) 0.084(4) 0.101(4) -0.052(3) 0.017(5) -0.056(5)
C32A 0.184(8) 0.084(4) 0.101(4) -0.052(3) 0.017(5) -0.056(5)
C30B 0.184(8) 0.084(4) 0.101(4) -0.052(3) 0.017(5) -0.056(5)
C31B 0.184(8) 0.084(4) 0.101(4) -0.052(3) 0.017(5) -0.056(5)
C32B 0.184(8) 0.084(4) 0.101(4) -0.052(3) 0.017(5) -0.056(5)
C33 0.061(3) 0.093(4) 0.049(3) -0.033(3) -0.003(2) -0.023(3)
C34A 0.113(4) 0.141(5) 0.083(4) -0.068(4) -0.005(3) -0.043(4)
C35A 0.113(4) 0.141(5) 0.083(4) -0.068(4) -0.005(3) -0.043(4)
C36A 0.113(4) 0.141(5) 0.083(4) -0.068(4) -0.005(3) -0.043(4)
C34B 0.113(4) 0.141(5) 0.083(4) -0.068(4) -0.005(3) -0.043(4)
C35B 0.113(4) 0.141(5) 0.083(4) -0.068(4) -0.005(3) -0.043(4)
C36B 0.113(4) 0.141(5) 0.083(4) -0.068(4) -0.005(3) -0.043(4)
C37 0.095(4) 0.060(3) 0.083(4) -0.044(3) 0.009(3) -0.020(3)
C38A 0.148(8) 0.082(4) 0.180(7) -0.087(5) 0.025(7) -0.025(5)
C39A 0.148(8) 0.082(4) 0.180(7) -0.087(5) 0.025(7) -0.025(5)
C40A 0.148(8) 0.082(4) 0.180(7) -0.087(5) 0.025(7) -0.025(5)
C38B 0.148(8) 0.082(4) 0.180(7) -0.087(5) 0.025(7) -0.025(5)
C39B 0.148(8) 0.082(4) 0.180(7) -0.087(5) 0.025(7) -0.025(5)
C40B 0.148(8) 0.082(4) 0.180(7) -0.087(5) 0.025(7) -0.025(5)
C41 0.055(3) 0.048(3) 0.053(3) -0.005(2) -0.010(2) -0.010(2)
C42 0.089(4) 0.072(4) 0.054(3) 0.011(3) -0.002(3) -0.022(3)
C43 0.063(3) 0.061(3) 0.076(4) 0.000(3) -0.009(3) -0.006(3)
C44 0.092(4) 0.064(4) 0.104(5) -0.023(3) -0.022(4) -0.026(3)
C45 0.048(3) 0.048(3) 0.059(3) -0.025(2) 0.001(2) -0.009(2)
C46 0.058(3) 0.059(3) 0.060(3) -0.032(3) 0.007(2) -0.004(2)
C47 0.087(4) 0.042(3) 0.056(3) -0.024(2) -0.001(3) -0.011(3)
C48 0.098(4) 0.073(4) 0.081(4) -0.043(3) 0.013(3) -0.035(3)
C49 0.104(5) 0.095(5) 0.111(5) -0.051(4) 0.024(4) -0.054(4)
C50 0.140(7) 0.079(4) 0.116(6) -0.047(4) -0.007(5) -0.053(5)
C51 0.139(6) 0.077(4) 0.085(5) -0.049(4) 0.017(4) -0.040(4)
C52 0.115(5) 0.068(4) 0.082(4) -0.041(3) 0.010(4) -0.030(4)
C53 0.043(2) 0.062(3) 0.066(3) -0.031(3) -0.003(2) -0.014(2)
C54 0.051(3) 0.056(3) 0.051(3) -0.014(2) -0.002(2) -0.014(2)
C55 0.061(3) 0.057(3) 0.055(3) -0.017(2) 0.005(2) -0.022(3)
C56 0.081(4) 0.082(4) 0.061(3) -0.010(3) -0.011(3) -0.038(3)
C57 0.102(5) 0.101(5) 0.085(5) -0.009(4) -0.013(4) -0.062(4)
C58 0.137(7) 0.110(6) 0.076(5) -0.033(4) 0.029(4) -0.085(5)
C59 0.117(6) 0.070(4) 0.137(7) -0.023(4) 0.022(5) -0.040(4)
C60 0.076(4) 0.075(4) 0.121(6) -0.028(4) 0.015(4) -0.026(3)
C61 0.042(2) 0.061(3) 0.058(3) -0.024(2) 0.000(2) -0.017(2)
C62 0.050(3) 0.045(2) 0.040(2) -0.013(2) -0.003(2) -0.016(2)
C63 0.054(3) 0.052(3) 0.039(2) -0.007(2) -0.008(2) -0.022(2)
C64 0.084(4) 0.062(3) 0.082(4) -0.019(3) -0.011(3) -0.028(3)
C65 0.099(5) 0.064(4) 0.126(6) -0.025(4) -0.018(4) -0.038(4)
C66 0.092(5) 0.083(4) 0.084(4) -0.001(3) -0.019(4) -0.057(4)
C67 0.066(3) 0.102(4) 0.049(3) -0.013(3) 0.001(2) -0.039(3)
C68 0.062(3) 0.073(3) 0.052(3) -0.019(3) -0.003(2) -0.031(3)
C69 0.062(3) 0.050(3) 0.068(3) -0.026(3) 0.018(2) -0.021(2)
C70 0.052(3) 0.052(3) 0.055(3) -0.015(2) 0.004(2) -0.013(2)
C71 0.065(3) 0.055(3) 0.067(3) -0.027(3) 0.011(3) -0.018(3)
C72 0.087(5) 0.140(6) 0.162(7) -0.109(6) 0.047(4) -0.061(4)
C73 0.103(6) 0.176(8) 0.231(11) -0.144(8) 0.053(6) -0.079(6)
C74 0.129(7) 0.140(7) 0.159(8) -0.111(6) 0.031(5) -0.064(5)
C75 0.107(5) 0.101(5) 0.094(5) -0.060(4) 0.030(4) -0.041(4)
C76 0.075(4) 0.068(3) 0.071(4) -0.035(3) 0.010(3) -0.020(3)
C2S 0.080(5) 0.092(5) 0.104(6) -0.015(5) 0.009(4) -0.007(4)
C1S 0.164(9) 0.115(6) 0.072(5) -0.016(5) -0.012(5) -0.023(8)
N3S 0.127(6) 0.155(7) 0.176(8) 0.043(6) 0.009(6) 0.003(5)
O7 0.0472(17) 0.0471(17) 0.0507(18) -0.0224(15) 0.0028(13) -0.0083(14)
O14 0.0468(17) 0.0558(18) 0.0412(17) -0.0188(14) -0.0014(13) -0.0149(14)
O21 0.0401(16) 0.0437(16) 0.0516(18) -0.0216(14) 0.0039(13) -0.0137(13)
O28 0.0512(17) 0.0418(17) 0.0476(18) -0.0139(14) 0.0029(13) -0.0130(14)
O46 0.080(3) 0.135(4) 0.174(5) -0.123(4) 0.042(3) -0.030(3)
O54 0.053(2) 0.065(2) 0.130(4) 0.001(2) -0.021(2) -0.0141(19)
O62 0.063(2) 0.067(2) 0.081(3) -0.041(2) 0.0109(18) -0.0200(18)
O70 0.074(3) 0.134(4) 0.083(3) -0.062(3) 0.029(2) -0.055(3)
S1 0.0397(6) 0.0579(7) 0.0399(6) -0.0189(5) 0.0024(5) -0.0061(5)
S8 0.0409(6) 0.0494(7) 0.0436(6) -0.0102(5) 0.0016(5) -0.0039(5)
S15 0.0373(6) 0.0659(8) 0.0411(6) -0.0170(5) 0.0030(5) -0.0113(5)
S22 0.0368(6) 0.0587(7) 0.0426(6) -0.0195(5) 0.0012(4) -0.0135(5)

loop_
_atom_type_symbol
_atom_type_description
_atom_type_scat_dispersion_real
_atom_type_scat_dispersion_imag
_atom_type_scat_source
C C 0.0033 0.0016 'International Tables Vol C Tables 4.2.6.8 and 6.1.1.4'
O O 0.0106 0.0060 'International Tables Vol C Tables 4.2.6.8 and 6.1.1.4'
S S 0.1246 0.1234 'International Tables Vol C Tables 4.2.6.8 and 6.1.1.4'
N N 0.0061 0.0033 'International Tables Vol C Tables 4.2.6.8 and 6.1.1.4'
H H 0.0000 0.0000 'International Tables Vol C Tables 4.2.6.8 and 6.1.1.4'

loop_
_geom_angle_atom_site_label_1
_geom_angle_atom_site_label_2
_geom_angle_atom_site_label_3
_geom_angle
_geom_angle_site_symmetry_1
_geom_angle_site_symmetry_3
_geom_angle_publ_flag
C3 C2 C7 120.7(4) . . ?
C3 C2 S1 120.4(3) . . ?
C7 C2 S1 118.9(3) . . ?
C2 C3 C4 121.1(4) . . ?
C2 C3 H3 119.5 . . ?
C4 C3 H3 119.5 . . ?
C5 C4 C3 117.7(4) . . ?
C5 C4 C29 121.5(4) . . ?
C3 C4 C29 120.8(4) . . ?
C4 C5 C6 122.1(4) . . ?
C4 C5 H5 119.0 . . ?
C6 C5 H5 119.0 . . ?
C5 C6 C7 119.8(4) . . ?
C5 C6 S8 120.9(3) . . ?
C7 C6 S8 119.2(3) . . ?
O7 C7 C2 121.3(3) . . ?
O7 C7 C6 120.2(4) . . ?
C2 C7 C6 118.3(4) . . ?
C10 C9 C14 119.8(4) . . ?
C10 C9 S8 118.9(3) . . ?
C14 C9 S8 121.1(3) . . ?
C11 C10 C9 122.2(4) . . ?
C11 C10 H10 118.9 . . ?
C9 C10 H10 118.9 . . ?
C12 C11 C10 117.0(4) . . ?
C12 C11 C33 121.5(4) . . ?
C10 C11 C33 121.5(4) . . ?
C11 C12 C13 122.8(4) . . ?
C11 C12 H12 118.6 . . ?
C13 C12 H12 118.6 . . ?
C12 C13 C14 120.0(4) . . ?
C12 C13 S15 117.9(3) . . ?
C14 C13 S15 122.1(3) . . ?
O14 C14 C13 123.4(3) . . ?
O14 C14 C9 118.4(3) . . ?
C13 C14 C9 118.0(4) . . ?
C17 C16 C21 119.5(4) . . ?
C17 C16 S15 118.8(3) . . ?
C21 C16 S15 121.5(3) . . ?
C18 C17 C16 122.7(4) . . ?
C18 C17 H17 118.7 . . ?
C16 C17 H17 118.7 . . ?
C17 C18 C19 116.7(4) . . ?
C17 C18 C37 122.4(4) . . ?
C19 C18 C37 120.8(5) . . ?
C18 C19 C20 123.2(4) . . ?
C18 C19 H19 118.4 . . ?
C20 C19 H19 118.4 . . ?
C19 C20 C21 118.8(4) . . ?
C19 C20 S22 119.6(3) . . ?
C21 C20 S22 121.6(3) . . ?
O21 C21 C16 120.9(4) . . ?
O21 C21 C20 119.9(3) . . ?
C16 C21 C20 119.2(4) . . ?
C28 C23 C24 119.9(3) . . ?
C28 C23 S22 122.3(3) . . ?
C24 C23 S22 117.6(3) . . ?
C25 C24 C23 122.4(4) . . ?
C25 C24 H24 118.8 . . ?
C23 C24 H24 118.8 . . ?
C24 C25 C26 116.8(4) . . ?
C24 C25 C41 123.2(4) . . ?
C26 C25 C41 119.9(4) . . ?
C27 C26 C25 122.6(4) . . ?
C27 C26 H26 118.7 . . ?
C25 C26 H26 118.7 . . ?
C26 C27 C28 119.8(4) . . ?
C26 C27 S1 119.7(3) . . ?
C28 C27 S1 120.5(3) . . ?
O28 C28 C23 122.4(3) . . ?
O28 C28 C27 119.0(3) . . ?
C23 C28 C27 118.4(4) . . ?
C30B C29 C4 116.9(9) . . ?
C31A C29 C4 115.3(6) . . ?
C31A C29 C30A 110.1(8) . . ?
C4 C29 C30A 109.8(6) . . ?
C31A C29 C32A 107.0(7) . . ?
C4 C29 C32A 109.0(5) . . ?
C30A C29 C32A 105.1(7) . . ?
C30B C29 C31B 113.9(13) . . ?
C4 C29 C31B 105.6(8) . . ?
C30B C29 C32B 110.4(12) . . ?
C4 C29 C32B 106.0(8) . . ?
C31B C29 C32B 102.9(12) . . ?
C29 C30A H30A 109.5 . . ?
C29 C30A H30B 109.5 . . ?
H30A C30A H30B 109.5 . . ?
C29 C30A H30C 109.5 . . ?
H30A C30A H30C 109.5 . . ?
H30B C30A H30C 109.5 . . ?
C29 C31A H31A 109.5 . . ?
C29 C31A H31B 109.5 . . ?
H31A C31A H31B 109.5 . . ?
C29 C31A H31C 109.5 . . ?
H31A C31A H31C 109.5 . . ?
H31B C31A H31C 109.5 . . ?
C29 C32A H32A 109.5 . . ?
C29 C32A H32B 109.5 . . ?
H32A C32A H32B 109.5 . . ?
C29 C32A H32C 109.5 . . ?
H32A C32A H32C 109.5 . . ?
H32B C32A H32C 109.5 . . ?
C29 C30B H30D 109.5 . . ?
C29 C30B H30E 109.5 . . ?
H30D C30B H30E 109.5 . . ?
C29 C30B H30F 109.5 . . ?
H30D C30B H30F 109.5 . . ?
H30E C30B H30F 109.5 . . ?
C29 C31B H31D 109.5 . . ?
C29 C31B H31E 109.5 . . ?
H31D C31B H31E 109.5 . . ?
C29 C31B H31F 109.5 . . ?
H31D C31B H31F 109.5 . . ?
H31E C31B H31F 109.5 . . ?
C29 C32B H32D 109.5 . . ?
C29 C32B H32E 109.5 . . ?
H32D C32B H32E 109.5 . . ?
C29 C32B H32F 109.5 . . ?
H32D C32B H32F 109.5 . . ?
H32E C32B H32F 109.5 . . ?
C36A C33 C35A 111.0(6) . . ?
C36B C33 C35B 112.9(16) . . ?
C36A C33 C11 115.7(5) . . ?
C36B C33 C11 108.7(9) . . ?
C35A C33 C11 109.6(5) . . ?
C35B C33 C11 113.7(10) . . ?
C36A C33 C34A 105.4(6) . . ?
C35A C33 C34A 105.5(6) . . ?
C11 C33 C34A 109.0(5) . . ?
C36B C33 C34B 111.1(15) . . ?
C35B C33 C34B 107.4(15) . . ?
C11 C33 C34B 102.5(8) . . ?
C33 C34A H34A 109.5 . . ?
C33 C34A H34B 109.5 . . ?
H34A C34A H34B 109.5 . . ?
C33 C34A H34C 109.5 . . ?
H34A C34A H34C 109.5 . . ?
H34B C34A H34C 109.5 . . ?
C33 C35A H35A 109.5 . . ?
C33 C35A H35B 109.5 . . ?
H35A C35A H35B 109.5 . . ?
C33 C35A H35C 109.5 . . ?
H35A C35A H35C 109.5 . . ?
H35B C35A H35C 109.5 . . ?
C33 C36A H36A 109.5 . . ?
C33 C36A H36B 109.5 . . ?
H36A C36A H36B 109.5 . . ?
C33 C36A H36C 109.5 . . ?
H36A C36A H36C 109.5 . . ?
H36B C36A H36C 109.5 . . ?
C33 C34B H34D 109.5 . . ?
C33 C34B H34E 109.5 . . ?
H34D C34B H34E 109.5 . . ?
C33 C34B H34F 109.5 . . ?
H34D C34B H34F 109.5 . . ?
H34E C34B H34F 109.5 . . ?
C33 C35B H35D 109.5 . . ?
C33 C35B H35E 109.5 . . ?
H35D C35B H35E 109.5 . . ?
C33 C35B H35F 109.5 . . ?
H35D C35B H35F 109.5 . . ?
H35E C35B H35F 109.5 . . ?
C33 C36B H36D 109.5 . . ?
C33 C36B H36E 109.5 . . ?
H36D C36B H36E 109.5 . . ?
C33 C36B H36F 109.5 . . ?
H36D C36B H36F 109.5 . . ?
H36E C36B H36F 109.5 . . ?
C38B C37 C39B 113.9(9) . . ?
C38B C37 C18 117.0(7) . . ?
C39B C37 C18 111.5(6) . . ?
C40A C37 C18 114.4(8) . . ?
C40A C37 C38A 113.2(12) . . ?
C18 C37 C38A 109.2(8) . . ?
C38B C37 C40B 100.3(10) . . ?
C39B C37 C40B 105.1(8) . . ?
C18 C37 C40B 107.5(6) . . ?
C40A C37 C39A 108.6(11) . . ?
C18 C37 C39A 104.6(7) . . ?
C38A C37 C39A 106.3(12) . . ?
C37 C38A H38A 109.5 . . ?
C37 C38A H38B 109.5 . . ?
H38A C38A H38B 109.5 . . ?
C37 C38A H38C 109.5 . . ?
H38A C38A H38C 109.5 . . ?
H38B C38A H38C 109.5 . . ?
C37 C39A H39A 109.5 . . ?
C37 C39A H39B 109.5 . . ?
H39A C39A H39B 109.5 . . ?
C37 C39A H39C 109.5 . . ?
H39A C39A H39C 109.5 . . ?
H39B C39A H39C 109.5 . . ?
C37 C40A H40A 109.5 . . ?
C37 C40A H40B 109.5 . . ?
H40A C40A H40B 109.5 . . ?
C37 C40A H40C 109.5 . . ?
H40A C40A H40C 109.5 . . ?
H40B C40A H40C 109.5 . . ?
C37 C38B H38D 109.5 . . ?
C37 C38B H38E 109.5 . . ?
H38D C38B H38E 109.5 . . ?
C37 C38B H38F 109.5 . . ?
H38D C38B H38F 109.5 . . ?
H38E C38B H38F 109.5 . . ?
C37 C39B H39D 109.5 . . ?
C37 C39B H39E 109.5 . . ?
H39D C39B H39E 109.5 . . ?
C37 C39B H39F 109.5 . . ?
H39D C39B H39F 109.5 . . ?
H39E C39B H39F 109.5 . . ?
C37 C40B H40D 109.5 . . ?
C37 C40B H40E 109.5 . . ?
H40D C40B H40E 109.5 . . ?
C37 C40B H40F 109.5 . . ?
H40D C40B H40F 109.5 . . ?
H40E C40B H40F 109.5 . . ?
C43 C41 C25 112.3(4) . . ?
C43 C41 C44 108.9(4) . . ?
C25 C41 C44 109.8(4) . . ?
C43 C41 C42 108.1(4) . . ?
C25 C41 C42 109.6(4) . . ?
C44 C41 C42 108.0(4) . . ?
C41 C42 H42A 109.5 . . ?
C41 C42 H42B 109.5 . . ?
H42A C42 H42B 109.5 . . ?
C41 C42 H42C 109.5 . . ?
H42A C42 H42C 109.5 . . ?
H42B C42 H42C 109.5 . . ?
C41 C43 H43A 109.5 . . ?
C41 C43 H43B 109.5 . . ?
H43A C43 H43B 109.5 . . ?
C41 C43 H43C 109.5 . . ?
H43A C43 H43C 109.5 . . ?
H43B C43 H43C 109.5 . . ?
C41 C44 H44A 109.5 . . ?
C41 C44 H44B 109.5 . . ?
H44A C44 H44B 109.5 . . ?
C41 C44 H44C 109.5 . . ?
H44A C44 H44C 109.5 . . ?
H44B C44 H44C 109.5 . . ?
O7 C45 C46 108.9(4) . . ?
O7 C45 H45A 109.9 . . ?
C46 C45 H45A 109.9 . . ?
O7 C45 H45B 109.9 . . ?
C46 C45 H45B 109.9 . . ?
H45A C45 H45B 108.3 . . ?
O46 C46 C45 120.4(5) . . ?
O46 C46 C47 121.0(4) . . ?
C45 C46 C47 118.5(4) . . ?
C48 C47 C52 119.1(5) . . ?
C48 C47 C46 122.1(4) . . ?
C52 C47 C46 118.8(5) . . ?
C47 C48 C49 119.8(5) . . ?
C47 C48 H48 120.1 . . ?
C49 C48 H48 120.1 . . ?
C50 C49 C48 119.9(6) . . ?
C50 C49 H49 120.0 . . ?
C48 C49 H49 120.0 . . ?
C51 C50 C49 120.2(6) . . ?
C51 C50 H50 119.9 . . ?
C49 C50 H50 119.9 . . ?
C50 C51 C52 120.6(6) . . ?
C50 C51 H51 119.7 . . ?
C52 C51 H51 119.7 . . ?
C47 C52 C51 120.5(6) . . ?
C47 C52 H52 119.8 . . ?
C51 C52 H52 119.8 . . ?
O14 C53 C54 114.2(4) . . ?
O14 C53 H53A 108.7 . . ?
C54 C53 H53A 108.7 . . ?
O14 C53 H53B 108.7 . . ?
C54 C53 H53B 108.7 . . ?
H53A C53 H53B 107.6 . . ?
O54 C54 C55 121.2(4) . . ?
O54 C54 C53 121.4(4) . . ?
C55 C54 C53 117.4(4) . . ?
C56 C55 C60 117.5(5) . . ?
C56 C55 C54 123.3(5) . . ?
C60 C55 C54 119.1(5) . . ?
C55 C56 C57 122.2(6) . . ?
C55 C56 H56 118.9 . . ?
C57 C56 H56 118.9 . . ?
C58 C57 C56 119.5(6) . . ?
C58 C57 H57 120.2 . . ?
C56 C57 H57 120.2 . . ?
C57 C58 C59 120.9(6) . . ?
C57 C58 H58 119.5 . . ?
C59 C58 H58 119.5 . . ?
C58 C59 C60 118.7(7) . . ?
C58 C59 H59 120.7 . . ?
C60 C59 H59 120.7 . . ?
C55 C60 C59 121.3(6) . . ?
C55 C60 H60 119.4 . . ?
C59 C60 H60 119.4 . . ?
O21 C61 C62 110.1(3) . . ?
O21 C61 H61A 109.6 . . ?
C62 C61 H61A 109.6 . . ?
O21 C61 H61B 109.6 . . ?
C62 C61 H61B 109.6 . . ?
H61A C61 H61B 108.1 . . ?
O62 C62 C63 121.4(4) . . ?
O62 C62 C61 120.7(4) . . ?
C63 C62 C61 117.9(4) . . ?
C64 C63 C68 118.1(4) . . ?
C64 C63 C62 118.9(4) . . ?
C68 C63 C62 123.0(4) . . ?
C65 C64 C63 120.9(6) . . ?
C65 C64 H64 119.5 . . ?
C63 C64 H64 119.5 . . ?
C66 C65 C64 120.3(6) . . ?
C66 C65 H65 119.8 . . ?
C64 C65 H65 119.8 . . ?
C67 C66 C65 119.7(5) . . ?
C67 C66 H66 120.2 . . ?
C65 C66 H66 120.2 . . ?
C66 C67 C68 120.8(6) . . ?
C66 C67 H67 119.6 . . ?
C68 C67 H67 119.6 . . ?
C67 C68 C63 120.2(5) . . ?
C67 C68 H68 119.9 . . ?
C63 C68 H68 119.9 . . ?
O28 C69 C70 113.5(4) . . ?
O28 C69 H69A 108.9 . . ?
C70 C69 H69A 108.9 . . ?
O28 C69 H69B 108.9 . . ?
C70 C69 H69B 108.9 . . ?
H69A C69 H69B 107.7 . . ?
O70 C70 C71 121.2(4) . . ?
O70 C70 C69 121.1(4) . . ?
C71 C70 C69 117.7(4) . . ?
C72 C71 C76 118.2(5) . . ?
C72 C71 C70 123.2(5) . . ?
C76 C71 C70 118.6(5) . . ?
C71 C72 C73 120.2(6) . . ?
C71 C72 H72 119.9 . . ?
C73 C72 H72 119.9 . . ?
C74 C73 C72 119.3(7) . . ?
C74 C73 H73 120.4 . . ?
C72 C73 H73 120.4 . . ?
C75 C74 C73 121.2(6) . . ?
C75 C74 H74 119.4 . . ?
C73 C74 H74 119.4 . . ?
C74 C75 C76 119.6(6) . . ?
C74 C75 H75 120.2 . . ?
C76 C75 H75 120.2 . . ?
C75 C76 C71 121.5(5) . . ?
C75 C76 H76 119.2 . . ?
C71 C76 H76 119.2 . . ?
N3S C2S C1S 175.8(11) . . ?
C2S C1S H1S 106.7(19) . . ?
C2S C1S H2S 106.3(19) . . ?
H1S C1S H2S 113(2) . . ?
C2S C1S H3S 105.8(19) . . ?
H1S C1S H3S 113(2) . . ?
H2S C1S H3S 111(2) . . ?
C7 O7 C45 116.2(3) . . ?
C14 O14 C53 116.5(3) . . ?
C21 O21 C61 113.1(3) . . ?
C28 O28 C69 117.0(3) . . ?
C27 S1 C2 98.80(18) . . ?
C9 S8 C6 96.54(18) . . ?
C13 S15 C16 103.47(19) . . ?
C20 S22 C23 99.05(18) . . ?

loop_
_geom_bond_atom_site_label_1
_geom_bond_atom_site_label_2
_geom_bond_distance
_geom_bond_site_symmetry_2
_geom_bond_publ_flag
C2 C3 1.386(5) . ?
C2 C7 1.383(6) . ?
C2 S1 1.790(4) . ?
C3 C4 1.387(6) . ?
C3 H3 0.9300 . ?
C4 C5 1.375(6) . ?
C4 C29 1.523(6) . ?
C5 C6 1.384(5) . ?
C5 H5 0.9300 . ?
C6 C7 1.396(5) . ?
C6 S8 1.792(4) . ?
C7 O7 1.371(4) . ?
C9 C10 1.392(6) . ?
C9 C14 1.406(5) . ?
C9 S8 1.785(4) . ?
C10 C11 1.388(6) . ?
C10 H10 0.9300 . ?
C11 C12 1.377(6) . ?
C11 C33 1.526(6) . ?
C12 C13 1.387(5) . ?
C12 H12 0.9300 . ?
C13 C14 1.401(5) . ?
C13 S15 1.776(4) . ?
C14 O14 1.364(4) . ?
C16 C17 1.389(6) . ?
C16 C21 1.393(6) . ?
C16 S15 1.782(4) . ?
C17 C18 1.382(6) . ?
C17 H17 0.9300 . ?
C18 C19 1.387(6) . ?
C18 C37 1.522(6) . ?
C19 C20 1.383(5) . ?
C19 H19 0.9300 . ?
C20 C21 1.409(6) . ?
C20 S22 1.765(4) . ?
C21 O21 1.379(4) . ?
C23 C28 1.395(5) . ?
C23 C24 1.400(6) . ?
C23 S22 1.783(4) . ?
C24 C25 1.386(6) . ?
C24 H24 0.9300 . ?
C25 C26 1.392(6) . ?
C25 C41 1.518(6) . ?
C26 C27 1.390(6) . ?
C26 H26 0.9300 . ?
C27 C28 1.409(5) . ?
C27 S1 1.786(4) . ?
C28 O28 1.366(5) . ?
C29 C30B 1.47(3) . ?
C29 C31A 1.504(13) . ?
C29 C30A 1.533(15) . ?
C29 C32A 1.553(13) . ?
C29 C31B 1.57(2) . ?
C29 C32B 1.57(2) . ?
C30A H30A 0.9600 . ?
C30A H30B 0.9600 . ?
C30A H30C 0.9600 . ?
C31A H31A 0.9600 . ?
C31A H31B 0.9600 . ?
C31A H31C 0.9600 . ?
C32A H32A 0.9600 . ?
C32A H32B 0.9600 . ?
C32A H32C 0.9600 . ?
C30B H30D 0.9600 . ?
C30B H30E 0.9600 . ?
C30B H30F 0.9600 . ?
C31B H31D 0.9600 . ?
C31B H31E 0.9600 . ?
C31B H31F 0.9600 . ?
C32B H32D 0.9600 . ?
C32B H32E 0.9600 . ?
C32B H32F 0.9600 . ?
C33 C36A 1.471(10) . ?
C33 C36B 1.51(3) . ?
C33 C35A 1.502(10) . ?
C33 C35B 1.48(3) . ?
C33 C34A 1.580(10) . ?
C33 C34B 1.67(3) . ?
C34A H34A 0.9600 . ?
C34A H34B 0.9600 . ?
C34A H34C 0.9600 . ?
C35A H35A 0.9600 . ?
C35A H35B 0.9600 . ?
C35A H35C 0.9600 . ?
C36A H36A 0.9600 . ?
C36A H36B 0.9600 . ?
C36A H36C 0.9600 . ?
C34B H34D 0.9600 . ?
C34B H34E 0.9600 . ?
C34B H34F 0.9600 . ?
C35B H35D 0.9600 . ?
C35B H35E 0.9600 . ?
C35B H35F 0.9600 . ?
C36B H36D 0.9600 . ?
C36B H36E 0.9600 . ?
C36B H36F 0.9600 . ?
C37 C38B 1.445(19) . ?
C37 C39B 1.465(15) . ?
C37 C40A 1.48(2) . ?
C37 C38A 1.58(3) . ?
C37 C40B 1.573(16) . ?
C37 C39A 1.59(2) . ?
C38A H38A 0.9600 . ?
C38A H38B 0.9600 . ?
C38A H38C 0.9600 . ?
C39A H39A 0.9600 . ?
C39A H39B 0.9600 . ?
C39A H39C 0.9600 . ?
C40A H40A 0.9600 . ?
C40A H40B 0.9600 . ?
C40A H40C 0.9600 . ?
C38B H38D 0.9600 . ?
C38B H38E 0.9600 . ?
C38B H38F 0.9600 . ?
C39B H39D 0.9600 . ?
C39B H39E 0.9600 . ?
C39B H39F 0.9600 . ?
C40B H40D 0.9600 . ?
C40B H40E 0.9600 . ?
C40B H40F 0.9600 . ?
C41 C43 1.510(6) . ?
C41 C44 1.530(7) . ?
C41 C42 1.530(7) . ?
C42 H42A 0.9600 . ?
C42 H42B 0.9600 . ?
C42 H42C 0.9600 . ?
C43 H43A 0.9600 . ?
C43 H43B 0.9600 . ?
C43 H43C 0.9600 . ?
C44 H44A 0.9600 . ?
C44 H44B 0.9600 . ?
C44 H44C 0.9600 . ?
C45 O7 1.401(5) . ?
C45 C46 1.494(6) . ?
C45 H45A 0.9700 . ?
C45 H45B 0.9700 . ?
C46 O46 1.191(6) . ?
C46 C47 1.501(7) . ?
C47 C48 1.370(7) . ?
C47 C52 1.366(7) . ?
C48 C49 1.387(7) . ?
C48 H48 0.9300 . ?
C49 C50 1.362(8) . ?
C49 H49 0.9300 . ?
C50 C51 1.339(9) . ?
C50 H50 0.9300 . ?
C51 C52 1.374(8) . ?
C51 H51 0.9300 . ?
C52 H52 0.9300 . ?
C53 O14 1.429(5) . ?
C53 C54 1.492(6) . ?
C53 H53A 0.9700 . ?
C53 H53B 0.9700 . ?
C54 O54 1.205(5) . ?
C54 C55 1.492(6) . ?
C55 C56 1.365(7) . ?
C55 C60 1.387(8) . ?
C56 C57 1.367(8) . ?
C56 H56 0.9300 . ?
C57 C58 1.357(9) . ?
C57 H57 0.9300 . ?
C58 C59 1.372(9) . ?
C58 H58 0.9300 . ?
C59 C60 1.385(8) . ?
C59 H59 0.9300 . ?
C60 H60 0.9300 . ?
C61 O21 1.411(5) . ?
C61 C62 1.495(6) . ?
C61 H61A 0.9700 . ?
C61 H61B 0.9700 . ?
C62 O62 1.203(5) . ?
C62 C63 1.495(6) . ?
C63 C64 1.383(6) . ?
C63 C68 1.376(6) . ?
C64 C65 1.375(8) . ?
C64 H64 0.9300 . ?
C65 C66 1.359(9) . ?
C65 H65 0.9300 . ?
C66 C67 1.356(8) . ?
C66 H66 0.9300 . ?
C67 C68 1.385(7) . ?
C67 H67 0.9300 . ?
C68 H68 0.9300 . ?
C69 O28 1.422(5) . ?
C69 C70 1.520(6) . ?
C69 H69A 0.9700 . ?
C69 H69B 0.9700 . ?
C70 O70 1.199(5) . ?
C70 C71 1.482(6) . ?
C71 C72 1.379(7) . ?
C71 C76 1.386(6) . ?
C72 C73 1.380(9) . ?
C72 H72 0.9300 . ?
C73 C74 1.387(9) . ?
C73 H73 0.9300 . ?
C74 C75 1.334(9) . ?
C74 H74 0.9300 . ?
C75 C76 1.370(7) . ?
C75 H75 0.9300 . ?
C76 H76 0.9300 . ?
C2S N3S 1.096(8) . ?
C2S C1S 1.424(9) . ?
C1S H1S 0.923(14) . ?
C1S H2S 0.932(14) . ?
C1S H3S 0.936(14) . ?

loop_
_geom_torsion_atom_site_label_1
_geom_torsion_atom_site_label_2
_geom_torsion_atom_site_label_3
_geom_torsion_atom_site_label_4
_geom_torsion
_geom_torsion_site_symmetry_1
_geom_torsion_site_symmetry_2
_geom_torsion_site_symmetry_3
_geom_torsion_site_symmetry_4
_geom_torsion_publ_flag
C7 C2 C3 C4 1.9(6) . . . . ?
S1 C2 C3 C4 -178.8(3) . . . . ?
C2 C3 C4 C5 2.9(6) . . . . ?
C2 C3 C4 C29 -176.5(4) . . . . ?
C3 C4 C5 C6 -2.8(6) . . . . ?
C29 C4 C5 C6 176.6(4) . . . . ?
C4 C5 C6 C7 -2.1(6) . . . . ?
C4 C5 C6 S8 174.6(3) . . . . ?
C3 C2 C7 O7 167.6(3) . . . . ?
S1 C2 C7 O7 -11.7(5) . . . . ?
C3 C2 C7 C6 -6.7(6) . . . . ?
S1 C2 C7 C6 174.0(3) . . . . ?
C5 C6 C7 O7 -167.5(3) . . . . ?
S8 C6 C7 O7 15.7(5) . . . . ?
C5 C6 C7 C2 6.8(6) . . . . ?
S8 C6 C7 C2 -169.9(3) . . . . ?
C14 C9 C10 C11 4.2(7) . . . . ?
S8 C9 C10 C11 -171.3(3) . . . . ?
C9 C10 C11 C12 -0.2(7) . . . . ?
C9 C10 C11 C33 177.9(4) . . . . ?
C10 C11 C12 C13 -2.0(6) . . . . ?
C33 C11 C12 C13 179.9(4) . . . . ?
C11 C12 C13 C14 0.2(7) . . . . ?
C11 C12 C13 S15 -178.5(3) . . . . ?
C12 C13 C14 O14 178.5(4) . . . . ?
S15 C13 C14 O14 -2.8(6) . . . . ?
C12 C13 C14 C9 3.7(6) . . . . ?
S15 C13 C14 C9 -177.6(3) . . . . ?
C10 C9 C14 O14 179.1(4) . . . . ?
S8 C9 C14 O14 -5.4(5) . . . . ?
C10 C9 C14 C13 -5.9(6) . . . . ?
S8 C9 C14 C13 169.6(3) . . . . ?
C21 C16 C17 C18 0.3(6) . . . . ?
S15 C16 C17 C18 175.5(3) . . . . ?
C16 C17 C18 C19 1.5(6) . . . . ?
C16 C17 C18 C37 -173.6(4) . . . . ?
C17 C18 C19 C20 -1.5(6) . . . . ?
C37 C18 C19 C20 173.6(4) . . . . ?
C18 C19 C20 C21 -0.2(6) . . . . ?
C18 C19 C20 S22 -177.8(3) . . . . ?
C17 C16 C21 O21 178.8(3) . . . . ?
S15 C16 C21 O21 3.7(5) . . . . ?
C17 C16 C21 C20 -2.0(6) . . . . ?
S15 C16 C21 C20 -177.1(3) . . . . ?
C19 C20 C21 O21 -178.9(3) . . . . ?
S22 C20 C21 O21 -1.3(5) . . . . ?
C19 C20 C21 C16 2.0(5) . . . . ?
S22 C20 C21 C16 179.6(3) . . . . ?
C28 C23 C24 C25 2.5(6) . . . . ?
S22 C23 C24 C25 -172.9(3) . . . . ?
C23 C24 C25 C26 0.5(6) . . . . ?
C23 C24 C25 C41 177.6(4) . . . . ?
C24 C25 C26 C27 -1.8(6) . . . . ?
C41 C25 C26 C27 -179.0(4) . . . . ?
C25 C26 C27 C28 0.0(6) . . . . ?
C25 C26 C27 S1 178.7(3) . . . . ?
C24 C23 C28 O28 -179.6(3) . . . . ?
S22 C23 C28 O28 -4.4(5) . . . . ?
C24 C23 C28 C27 -4.2(5) . . . . ?
S22 C23 C28 C27 171.0(3) . . . . ?
C26 C27 C28 O28 178.6(3) . . . . ?
S1 C27 C28 O28 0.0(5) . . . . ?
C26 C27 C28 C23 3.0(6) . . . . ?
S1 C27 C28 C23 -175.6(3) . . . . ?
C5 C4 C29 C30B 173.5(13) . . . . ?
C3 C4 C29 C30B -7.1(15) . . . . ?
C5 C4 C29 C31A 13.1(10) . . . . ?
C3 C4 C29 C31A -167.5(8) . . . . ?
C5 C4 C29 C30A 138.2(7) . . . . ?
C3 C4 C29 C30A -42.4(8) . . . . ?
C5 C4 C29 C32A -107.2(7) . . . . ?
C3 C4 C29 C32A 72.2(8) . . . . ?
C5 C4 C29 C31B 45.7(12) . . . . ?
C3 C4 C29 C31B -134.9(11) . . . . ?
C5 C4 C29 C32B -63.1(10) . . . . ?
C3 C4 C29 C32B 116.4(10) . . . . ?
C12 C11 C33 C36A 175.6(6) . . . . ?
C10 C11 C33 C36A -2.4(8) . . . . ?
C12 C11 C33 C36B 119.3(14) . . . . ?
C10 C11 C33 C36B -58.7(14) . . . . ?
C12 C11 C33 C35A -58.0(7) . . . . ?
C10 C11 C33 C35A 124.0(6) . . . . ?
C12 C11 C33 C35B -7.4(16) . . . . ?
C10 C11 C33 C35B 174.6(15) . . . . ?
C12 C11 C33 C34A 57.1(7) . . . . ?
C10 C11 C33 C34A -120.9(6) . . . . ?
C12 C11 C33 C34B -123.0(11) . . . . ?
C10 C11 C33 C34B 59.0(11) . . . . ?
C17 C18 C37 C38B -166.2(9) . . . . ?
C19 C18 C37 C38B 18.9(11) . . . . ?
C17 C18 C37 C39B 60.1(10) . . . . ?
C19 C18 C37 C39B -114.8(9) . . . . ?
C17 C18 C37 C40A -9.2(13) . . . . ?
C19 C18 C37 C40A 175.9(11) . . . . ?
C17 C18 C37 C38A -137.1(12) . . . . ?
C19 C18 C37 C38A 48.0(12) . . . . ?
C17 C18 C37 C40B -54.5(9) . . . . ?
C19 C18 C37 C40B 130.6(8) . . . . ?
C17 C18 C37 C39A 109.5(10) . . . . ?
C19 C18 C37 C39A -65.4(11) . . . . ?
C24 C25 C41 C43 5.9(6) . . . . ?
C26 C25 C41 C43 -177.1(4) . . . . ?
C24 C25 C41 C44 -115.4(5) . . . . ?
C26 C25 C41 C44 61.6(5) . . . . ?
C24 C25 C41 C42 126.1(4) . . . . ?
C26 C25 C41 C42 -56.9(5) . . . . ?
O7 C45 C46 O46 -0.1(7) . . . . ?
O7 C45 C46 C47 177.1(4) . . . . ?
O46 C46 C47 C48 -169.9(6) . . . . ?
C45 C46 C47 C48 12.8(8) . . . . ?
O46 C46 C47 C52 11.5(8) . . . . ?
C45 C46 C47 C52 -165.7(5) . . . . ?
C52 C47 C48 C49 0.0(9) . . . . ?
C46 C47 C48 C49 -178.5(5) . . . . ?
C47 C48 C49 C50 0.1(10) . . . . ?
C48 C49 C50 C51 0.0(11) . . . . ?
C49 C50 C51 C52 -0.3(12) . . . . ?
C48 C47 C52 C51 -0.2(9) . . . . ?
C46 C47 C52 C51 178.3(5) . . . . ?
C50 C51 C52 C47 0.4(11) . . . . ?
O14 C53 C54 O54 -0.1(7) . . . . ?
O14 C53 C54 C55 -178.7(4) . . . . ?
O54 C54 C55 C56 174.1(5) . . . . ?
C53 C54 C55 C56 -7.3(7) . . . . ?
O54 C54 C55 C60 -10.1(8) . . . . ?
C53 C54 C55 C60 168.5(5) . . . . ?
C60 C55 C56 C57 0.9(9) . . . . ?
C54 C55 C56 C57 176.7(5) . . . . ?
C55 C56 C57 C58 -2.4(10) . . . . ?
C56 C57 C58 C59 2.7(11) . . . . ?
C57 C58 C59 C60 -1.5(11) . . . . ?
C56 C55 C60 C59 0.3(9) . . . . ?
C54 C55 C60 C59 -175.7(6) . . . . ?
C58 C59 C60 C55 0.0(11) . . . . ?
O21 C61 C62 O62 3.8(6) . . . . ?
O21 C61 C62 C63 -176.2(4) . . . . ?
O62 C62 C63 C64 0.7(7) . . . . ?
C61 C62 C63 C64 -179.4(4) . . . . ?
O62 C62 C63 C68 179.7(4) . . . . ?
C61 C62 C63 C68 -0.4(6) . . . . ?
C68 C63 C64 C65 -0.9(8) . . . . ?
C62 C63 C64 C65 178.1(5) . . . . ?
C63 C64 C65 C66 -1.1(10) . . . . ?
C64 C65 C66 C67 2.2(10) . . . . ?
C65 C66 C67 C68 -1.3(9) . . . . ?
C66 C67 C68 C63 -0.7(8) . . . . ?
C64 C63 C68 C67 1.8(7) . . . . ?
C62 C63 C68 C67 -177.2(4) . . . . ?
O28 C69 C70 O70 1.0(7) . . . . ?
O28 C69 C70 C71 179.7(4) . . . . ?
O70 C70 C71 C72 161.8(6) . . . . ?
C69 C70 C71 C72 -16.9(8) . . . . ?
O70 C70 C71 C76 -14.2(8) . . . . ?
C69 C70 C71 C76 167.1(5) . . . . ?
C76 C71 C72 C73 -0.1(11) . . . . ?
C70 C71 C72 C73 -176.1(7) . . . . ?
C71 C72 C73 C74 -1.4(14) . . . . ?
C72 C73 C74 C75 0.8(15) . . . . ?
C73 C74 C75 C76 1.3(13) . . . . ?
C74 C75 C76 C71 -2.9(10) . . . . ?
C72 C71 C76 C75 2.3(9) . . . . ?
C70 C71 C76 C75 178.5(5) . . . . ?
C2 C7 O7 C45 91.0(4) . . . . ?
C6 C7 O7 C45 -94.8(4) . . . . ?
C46 C45 O7 C7 -165.9(3) . . . . ?
C13 C14 O14 C53 64.6(5) . . . . ?
C9 C14 O14 C53 -120.7(4) . . . . ?
C54 C53 O14 C14 82.1(5) . . . . ?
C16 C21 O21 C61 -86.2(4) . . . . ?
C20 C21 O21 C61 94.7(4) . . . . ?
C62 C61 O21 C21 -175.0(3) . . . . ?
C23 C28 O28 C69 -61.9(5) . . . . ?
C27 C28 O28 C69 122.7(4) . . . . ?
C70 C69 O28 C28 -78.0(5) . . . . ?
C26 C27 S1 C2 -98.8(3) . . . . ?
C28 C27 S1 C2 79.8(3) . . . . ?
C3 C2 S1 C27 51.3(4) . . . . ?
C7 C2 S1 C27 -129.4(3) . . . . ?
C10 C9 S8 C6 99.8(4) . . . . ?
C14 C9 S8 C6 -75.8(4) . . . . ?
C5 C6 S8 C9 -48.4(4) . . . . ?
C7 C6 S8 C9 128.3(3) . . . . ?
C12 C13 S15 C16 -103.3(3) . . . . ?
C14 C13 S15 C16 77.9(4) . . . . ?
C17 C16 S15 C13 75.6(3) . . . . ?
C21 C16 S15 C13 -109.3(3) . . . . ?
C19 C20 S22 C23 -71.1(3) . . . . ?
C21 C20 S22 C23 111.3(3) . . . . ?
C28 C23 S22 C20 -78.5(3) . . . . ?
C24 C23 S22 C20 96.7(3) . . . . ?
